data_7061480
loop_
_publ_author_name
'Liu, Lu'
'Yu, Yue-Ming'
'Yu, Yu'
'Bu, Fan-Zhi'
'Wu, Zhi-Yong'
'Yan, Cui-Wei'
'Li, Yan-Tuan'

_publ_section_title
;
 Drug-nutrient cocrystallization-driven strategy towards self-assembly of
 milrinone and ferulic acid provides an exemplification in perfecting in
 vitro/vivo characteristics of anti-heart failure drugs
;
_journal_issue 21
_journal_name_full 'New Journal of Chemistry'
_journal_page_first 10357
_journal_page_last 10367
_journal_paper_doi 10.1039/D2NJ01509A
_journal_volume 46
_journal_year 2022
_chemical_formula_moiety 'C12 H9 N3 O, C10 H10 O4'
_chemical_formula_sum 'C22 H19 N3 O5'
_chemical_formula_weight 405.413
_space_group_crystal_system monoclinic
_space_group_IT_number 14
_space_group_name_Hall '-P 2ybc'
_space_group_name_H-M_alt 'P 1 21/c 1'
_symmetry_Int_Tables_number 14
_audit_creation_date 2022-04-25
_audit_creation_method
;
Olex2 1.5-dev
(compiled 2022.04.21 svn.rca3783a0 for OlexSys, GUI svn.r6444)
;
_audit_update_record
;
2022-04-30 deposited with the CCDC.	2022-05-03 downloaded from the CCDC.
;
_cell_angle_alpha 90
_cell_angle_beta 107.232(3)
_cell_angle_gamma 90
_cell_formula_units_Z 4
_cell_length_a 16.9431(16)
_cell_length_b 7.3296(7)
_cell_length_c 16.3123(15)
_cell_measurement_reflns_used 29779
_cell_measurement_temperature 296(2)
_cell_measurement_theta_max 27.586
_cell_measurement_theta_min 3.046
_cell_volume 1934.8(3)
_computing_cell_refinement
;
X-Area Recipe 1.33.0.0 (STOE, 2015)
;
_computing_data_collection
;
X-Area Pilatus3_SV 1.31.153.0 (STOE, 2018)
;
_computing_data_reduction
;
X-Area Integrate 1.74.2.0 (STOE, 2018)
X-Area LANA 1.75.3.0 (STOE, 2018)
;
_computing_molecular_graphics 'Olex2 1.5-dev (Dolomanov et al., 2009)'
_computing_publication_material 'Olex2 1.5-dev (Dolomanov et al., 2009)'
_computing_structure_refinement 'olex2.refine 1.5-dev (Bourhis et al., 2015)'
_computing_structure_solution 'Shelxs-97 (Sheldrick, G. M., 2008)'
_diffrn_ambient_temperature 296.15
_diffrn_detector Pilatus200K
_diffrn_detector_area_resol_mean 5.81
_diffrn_detector_type 'DECTRIS PILATUS 200K'
_diffrn_measured_fraction_theta_full 0.9976
_diffrn_measured_fraction_theta_max 0.9976
_diffrn_measurement_device 'Eulerian 4-circle diffractometer'
_diffrn_measurement_device_type 'STOE STADIVARI'
_diffrn_measurement_method 'rotation method, \w scans'
_diffrn_radiation_type 'Mo K\a'
_diffrn_radiation_wavelength 0.71073
_diffrn_reflns_av_R_equivalents 0.0935
_diffrn_reflns_av_unetI/netI 0.0831
_diffrn_reflns_Laue_measured_fraction_full 0.9976
_diffrn_reflns_Laue_measured_fraction_max 0.9976
_diffrn_reflns_limit_h_max 21
_diffrn_reflns_limit_h_min -22
_diffrn_reflns_limit_k_max 9
_diffrn_reflns_limit_k_min -9
_diffrn_reflns_limit_l_max 21
_diffrn_reflns_limit_l_min -21
_diffrn_reflns_number 29779
_diffrn_reflns_point_group_measured_fraction_full 0.9976
_diffrn_reflns_point_group_measured_fraction_max 0.9976
_diffrn_reflns_theta_full 24.9975
_diffrn_reflns_theta_max 25.00
_diffrn_reflns_theta_min 3.05
_exptl_absorpt_coefficient_mu 0.100
_exptl_absorpt_correction_type multi-scan
_exptl_crystal_colour colourless
_exptl_crystal_density_diffrn 1.392
_exptl_crystal_description massive
_exptl_crystal_F_000 848.613
_exptl_crystal_size_max 0.213
_exptl_crystal_size_mid 0.134
_exptl_crystal_size_min 0.061
_exptl_transmission_factor_max 0.7456
_exptl_transmission_factor_min 0.6962
_refine_diff_density_max 0.3964
_refine_diff_density_min -0.3481
_refine_diff_density_rms 0.0894
_refine_ls_d_res_high 0.8409
_refine_ls_d_res_low 6.6885
_refine_ls_extinction_coef 0.0051(3)
_refine_ls_extinction_expression Fc^*^=kFc[1+0.001xFc^2^\l^3^/sin(2\q)]^-1/4^
_refine_ls_extinction_method 'SHELXL-2018/3 (Sheldrick 2018)'
_refine_ls_goodness_of_fit_ref 1.0779
_refine_ls_hydrogen_treatment refall
_refine_ls_matrix_type full
_refine_ls_number_constraints 0
_refine_ls_number_parameters 443
_refine_ls_number_reflns 3394
_refine_ls_number_restraints 30
_refine_ls_restrained_S_all 1.0724
_refine_ls_R_factor_all 0.0855
_refine_ls_R_factor_gt 0.0359
_refine_ls_shift/su_max 0.0006
_refine_ls_shift/su_mean 0.0000
_refine_ls_structure_factor_coef Fsqd
_refine_ls_weighting_details 'w=1/[\s^2^(Fo^2^)+(0.0060P)^2^] where P=(Fo^2^+2Fc^2^)/3'
_refine_ls_weighting_scheme calc
_refine_ls_wR_factor_gt 0.0350
_refine_ls_wR_factor_ref 0.0415
_reflns_Friedel_coverage 0.0
_reflns_limit_h_max 19
_reflns_limit_h_min -20
_reflns_limit_k_max 8
_reflns_limit_k_min 0
_reflns_limit_l_max 19
_reflns_limit_l_min 0
_reflns_number_gt 2174
_reflns_number_total 3394
_reflns_threshold_expression I>=2u(I)
_cod_data_source_file d2nj01509a2.cif
_cod_data_source_block shelx
_cod_depositor_comments 'Adding full bibliography for 7061480.cif.'
_cod_database_code 7061480
_olex2_refinement_description
;
1. Rigid body (RIGU) restrains
 O2, O3, C13, H3a
 with sigma for 1-2 distances of 0.004 and sigma for 1-3 distances of 0.004
 O1, N1, C1, H1, H3a
 with sigma for 1-2 distances of 0.004 and sigma for 1-3 distances of 0.004
;
_olex2_submission_special_instructions 'No special instructions were received'

loop_
_space_group_symop_id
_space_group_symop_operation_xyz
1 x,y,z
2 -x,y+1/2,-z+1/2
3 -x,-y,-z
4 x,-y-1/2,z-1/2

loop_
_atom_site_label
_atom_site_type_symbol
_atom_site_fract_x
_atom_site_fract_y
_atom_site_fract_z
_atom_site_U_iso_or_equiv
_atom_site_adp_type
_atom_site_occupancy
_atom_site_refinement_flags_posn
_atom_site_refinement_flags_adp
O1 O 0.46678(5) 0.32763(12) 0.59473(5) 0.0491(3) Uani 1.000000 . U
N1 N 0.45894(7) 0.27681(15) 0.45483(7) 0.0325(3) Uani 1.000000 . U
N2 N 0.28809(7) 0.58753(18) 0.59392(8) 0.0685(4) Uani 1.000000 . .
N3 N 0.19628(7) 0.33444(16) 0.07393(7) 0.0436(3) Uani 1.000000 . .
C1 C 0.42706(8) 0.34085(17) 0.51743(8) 0.0344(4) Uani 1.000000 . U
C2 C 0.34667(7) 0.42185(16) 0.48578(8) 0.0324(3) Uani 1.000000 . .
C3 C 0.30539(9) 0.4188(2) 0.39942(9) 0.0311(4) Uani 1.000000 . .
C4 C 0.34178(7) 0.34892(16) 0.33866(8) 0.0289(3) Uani 1.000000 . .
C5 C 0.42105(7) 0.27990(16) 0.36866(8) 0.0301(3) Uani 1.000000 . .
C6 C 0.31361(8) 0.51006(19) 0.54637(9) 0.0433(4) Uani 1.000000 . .
C7 C 0.47070(13) 0.2036(3) 0.31491(14) 0.0458(5) Uani 1.000000 . .
C8 C 0.29278(7) 0.34997(16) 0.24663(8) 0.0297(3) Uani 1.000000 . .
C9 C 0.21352(9) 0.2776(2) 0.22304(9) 0.0345(4) Uani 1.000000 . .
C10 C 0.16876(10) 0.2703(2) 0.13701(10) 0.0440(4) Uani 1.000000 . .
C11 C 0.27091(11) 0.4119(2) 0.09720(10) 0.0430(4) Uani 1.000000 . .
C12 C 0.32129(9) 0.4212(2) 0.18177(10) 0.0394(4) Uani 1.000000 . .
O2 O 0.61689(5) 0.11806(12) 0.53079(5) 0.0453(3) Uani 1.000000 . U
O3 O 0.61409(6) 0.20586(14) 0.66056(6) 0.0472(3) Uani 1.000000 . U
O4 O 1.00490(5) 0.26769(13) 0.98754(5) 0.0529(3) Uani 1.000000 . .
O5 O 1.11761(8) 0.1706(2) 0.90845(7) 0.0513(4) Uani 1.000000 . .
C13 C 0.65241(8) 0.14675(17) 0.60676(9) 0.0358(4) Uani 1.000000 . U
C14 C 0.74210(9) 0.1207(2) 0.64393(10) 0.0375(4) Uani 1.000000 . .
C15 C 0.77996(9) 0.1643(2) 0.72608(9) 0.0335(4) Uani 1.000000 . .
C16 C 0.86801(7) 0.15563(16) 0.77150(8) 0.0310(3) Uani 1.000000 . .
C17 C 0.89300(9) 0.21728(19) 0.85685(9) 0.0330(4) Uani 1.000000 . .
C18 C 0.97565(8) 0.21686(17) 0.90410(8) 0.0343(3) Uani 1.000000 . .
C19 C 1.03602(8) 0.16279(17) 0.86600(8) 0.0356(3) Uani 1.000000 . .
C20 C 1.01109(9) 0.0938(2) 0.78275(9) 0.0408(4) Uani 1.000000 . .
C21 C 0.92781(9) 0.0894(2) 0.73610(9) 0.0367(4) Uani 1.000000 . .
C22 C 0.94690(15) 0.2941(4) 1.03334(15) 0.0604(7) Uani 1.000000 . .
H1 H 0.5150(8) 0.2195(17) 0.4770(7) 0.040(4) Uani 1.000000 . U
H3 H 0.2445(7) 0.4754(17) 0.3773(8) 0.056(4) Uani 1.000000 . .
H7a H 0.5097(11) 0.095(2) 0.3472(10) 0.088(6) Uani 1.000000 . .
H7b H 0.4359(9) 0.158(2) 0.2553(9) 0.098(6) Uani 1.000000 . .
H7c H 0.5147(11) 0.303(2) 0.3086(12) 0.102(7) Uani 1.000000 . .
H9 H 0.1864(7) 0.2236(17) 0.2691(7) 0.060(4) Uani 1.000000 . .
H10 H 0.1092(8) 0.2093(19) 0.1175(8) 0.077(5) Uani 1.000000 . .
H11 H 0.2914(8) 0.4651(19) 0.0463(8) 0.073(5) Uani 1.000000 . .
H12 H 0.3805(8) 0.4866(18) 0.1962(8) 0.068(5) Uani 1.000000 . .
H3a H 0.5568(10) 0.241(2) 0.6291(8) 0.054(5) Uani 1.000000 . U
H5 H 1.1279(12) 0.235(3) 0.9610(11) 0.072(6) Uani 1.000000 . .
H14 H 0.7741(7) 0.0743(19) 0.5999(7) 0.071(5) Uani 1.000000 . .
H15 H 0.7414(7) 0.2140(18) 0.7622(8) 0.063(4) Uani 1.000000 . .
H17 H 0.8456(7) 0.2597(18) 0.8846(7) 0.059(4) Uani 1.000000 . .
H20 H 1.0583(7) 0.0419(19) 0.7544(8) 0.074(5) Uani 1.000000 . .
H21 H 0.9092(7) 0.0331(17) 0.6711(7) 0.064(4) Uani 1.000000 . .
H22a H 0.9834(9) 0.311(3) 1.0976(9) 0.110(7) Uani 1.000000 . .
H22b H 0.9096(10) 0.411(2) 1.0101(11) 0.094(6) Uani 1.000000 . .
H22c H 0.9069(12) 0.177(3) 1.0263(13) 0.114(8) Uani 1.000000 . .

loop_
_atom_site_aniso_label
_atom_site_aniso_U_11
_atom_site_aniso_U_22
_atom_site_aniso_U_33
_atom_site_aniso_U_12
_atom_site_aniso_U_13
_atom_site_aniso_U_23
O1 0.0361(6) 0.0825(8) 0.0249(6) 0.0070(5) 0.0031(5) -0.0007(5)
N1 0.0224(7) 0.0447(8) 0.0271(7) 0.0014(6) 0.0022(6) 0.0019(6)
N2 0.0800(10) 0.0786(10) 0.0628(9) 0.0020(8) 0.0457(8) -0.0191(8)
N3 0.0385(8) 0.0571(9) 0.0275(7) 0.0042(7) -0.0024(6) 0.0032(6)
C1 0.0284(8) 0.0463(10) 0.0273(8) -0.0033(7) 0.0067(7) 0.0004(7)
C2 0.0285(8) 0.0421(9) 0.0271(8) -0.0001(7) 0.0088(7) -0.0013(7)
C3 0.0270(9) 0.0364(10) 0.0293(10) 0.0007(8) 0.0072(9) 0.0017(7)
C4 0.0253(8) 0.0345(8) 0.0254(8) -0.0013(7) 0.0055(7) 0.0001(7)
C5 0.0232(8) 0.0385(9) 0.0267(8) -0.0007(7) 0.0046(7) -0.0010(7)
C6 0.0438(9) 0.0523(10) 0.0389(9) 0.0002(8) 0.0200(8) -0.0059(8)
C7 0.0353(12) 0.0670(16) 0.0359(12) 0.0088(11) 0.0116(10) -0.0040(12)
C8 0.0256(8) 0.0351(8) 0.0260(8) -0.0019(7) 0.0038(7) 0.0030(7)
C9 0.0250(9) 0.0425(10) 0.0312(10) -0.0043(8) 0.0009(8) 0.0075(8)
C10 0.0303(10) 0.0557(12) 0.0361(11) -0.0016(9) -0.0051(10) 0.0074(9)
C11 0.0448(11) 0.0573(11) 0.0254(10) 0.0028(9) 0.0082(9) 0.0082(9)
C12 0.0347(10) 0.0512(11) 0.0314(10) -0.0079(8) 0.0082(10) 0.0048(8)
O2 0.0343(6) 0.0623(7) 0.0303(6) 0.0040(5) -0.0045(5) -0.0059(5)
O3 0.0323(6) 0.0745(8) 0.0298(6) 0.0022(6) 0.0016(5) 0.0008(5)
O4 0.0310(6) 0.0933(8) 0.0286(6) 0.0067(5) -0.0001(5) -0.0159(5)
O5 0.0248(7) 0.0837(10) 0.0423(8) 0.0045(6) 0.0052(7) -0.0122(7)
C13 0.0330(9) 0.0403(9) 0.0284(9) -0.0022(7) 0.0004(7) 0.0018(7)
C14 0.0314(10) 0.0497(10) 0.0259(10) -0.0003(8) 0.0002(8) 0.0007(8)
C15 0.0281(10) 0.0414(10) 0.0276(10) -0.0020(8) 0.0030(8) 0.0006(8)
C16 0.0265(8) 0.0400(9) 0.0245(8) -0.0027(7) 0.0044(7) 0.0001(7)
C17 0.0243(9) 0.0469(10) 0.0256(9) 0.0027(8) 0.0043(7) -0.0016(7)
C18 0.0236(8) 0.0497(9) 0.0277(8) 0.0017(7) 0.0047(7) -0.0014(7)
C19 0.0250(8) 0.0507(10) 0.0298(9) -0.0007(7) 0.0059(7) -0.0017(7)
C20 0.0296(10) 0.0608(11) 0.0325(10) -0.0002(9) 0.0097(8) -0.0088(8)
C21 0.0329(10) 0.0511(10) 0.0255(9) -0.0040(8) 0.0075(9) -0.0064(8)
C22 0.0494(15) 0.102(2) 0.0265(12) 0.0176(14) 0.0060(11) -0.0067(15)
H1 0.027(5) 0.065(9) 0.022(7) 0.009(3) -0.000(3) -0.006(5)
H3 0.040(9) 0.068(10) 0.054(10) 0.008(8) 0.006(8) -0.001(7)
H7a 0.086(13) 0.122(17) 0.058(12) 0.051(13) 0.025(10) 0.005(10)
H7b 0.083(13) 0.156(17) 0.044(10) 0.022(12) 0.004(9) -0.050(11)
H7c 0.089(14) 0.124(17) 0.126(17) -0.023(13) 0.082(13) -0.026(14)
H9 0.046(9) 0.083(11) 0.055(10) -0.019(7) 0.019(8) 0.019(8)
H10 0.052(10) 0.111(13) 0.045(9) -0.022(9) -0.020(8) 0.009(8)
H11 0.079(11) 0.100(12) 0.044(10) -0.009(9) 0.024(9) 0.006(9)
H12 0.059(10) 0.108(12) 0.035(9) -0.032(9) 0.011(9) 0.007(8)
H3a 0.040(5) 0.095(12) 0.022(7) 0.010(3) -0.001(3) -0.010(5)
H5 0.038(11) 0.087(15) 0.095(17) 0.002(9) 0.026(13) -0.026(12)
H14 0.064(10) 0.121(13) 0.033(9) -0.001(9) 0.020(8) -0.020(8)
H15 0.036(9) 0.099(12) 0.052(10) -0.002(8) 0.010(7) -0.005(8)
H17 0.019(8) 0.109(12) 0.040(9) 0.005(8) -0.003(7) -0.024(8)
H20 0.045(9) 0.115(13) 0.074(11) 0.011(9) 0.035(8) -0.024(9)
H21 0.052(9) 0.105(12) 0.028(8) -0.013(8) 0.004(8) -0.038(8)
H22a 0.083(12) 0.21(2) 0.028(9) 0.054(13) 0.010(9) -0.005(12)
H22b 0.077(13) 0.112(17) 0.090(15) 0.018(12) 0.024(11) 0.001(11)
H22c 0.100(16) 0.15(2) 0.101(17) -0.008(14) 0.046(14) -0.002(15)

loop_
_atom_type_symbol
_atom_type_scat_dispersion_real
_atom_type_scat_dispersion_imag
_atom_type_scat_source
_atom_type_scat_dispersion_source
C 0.00347 0.00161 'NoSpherA2: Chem.Sci. 2021, DOI:10.1039/D0SC05526C' 'Henke, Gullikson and Davis, At. Data and Nucl. Data Tables, 1993, 54, 2'
H 0.00000 0.00000 'NoSpherA2: Chem.Sci. 2021, DOI:10.1039/D0SC05526C' 'Henke, Gullikson and Davis, At. Data and Nucl. Data Tables, 1993, 54, 2'
N 0.00653 0.00323 'NoSpherA2: Chem.Sci. 2021, DOI:10.1039/D0SC05526C' 'Henke, Gullikson and Davis, At. Data and Nucl. Data Tables, 1993, 54, 2'
O 0.01158 0.00611 'NoSpherA2: Chem.Sci. 2021, DOI:10.1039/D0SC05526C' 'Henke, Gullikson and Davis, At. Data and Nucl. Data Tables, 1993, 54, 2'

loop_
_geom_angle_atom_site_label_1
_geom_angle_atom_site_label_2
_geom_angle_atom_site_label_3
_geom_angle
_geom_angle_site_symmetry_1
_geom_angle_site_symmetry_3
_geom_angle_publ_flag
C5 N1 C1 126.42(12) . . ?
H1 N1 C1 114.5(7) . . ?
H1 N1 C5 119.0(7) . . ?
C11 N3 C10 116.65(13) . . ?
N1 C1 O1 120.91(12) . . ?
C2 C1 O1 124.57(12) . . ?
C2 C1 N1 114.52(12) . . ?
C3 C2 C1 120.17(13) . . ?
C6 C2 C1 117.64(12) . . ?
C6 C2 C3 122.14(12) . . ?
C4 C3 C2 122.05(13) . . ?
H3 C3 C2 119.1(7) . . ?
H3 C3 C4 118.8(7) . . ?
C5 C4 C3 117.76(12) . . ?
C8 C4 C3 118.62(11) . . ?
C8 C4 C5 123.61(11) . . ?
C4 C5 N1 118.89(12) . . ?
C7 C5 N1 115.15(13) . . ?
C7 C5 C4 125.96(13) . . ?
C2 C6 N2 177.18(15) . . ?
H7a C7 C5 111.3(8) . . ?
H7b C7 C5 114.3(8) . . ?
H7b C7 H7a 108.6(13) . . ?
H7c C7 C5 109.5(9) . . ?
H7c C7 H7a 102.0(12) . . ?
H7c C7 H7b 110.5(13) . . ?
C9 C8 C4 118.92(11) . . ?
C12 C8 C4 123.76(12) . . ?
C12 C8 C9 117.31(13) . . ?
C10 C9 C8 119.36(15) . . ?
H9 C9 C8 122.0(6) . . ?
H9 C9 C10 118.6(6) . . ?
C9 C10 N3 123.79(16) . . ?
H10 C10 N3 115.8(7) . . ?
H10 C10 C9 120.4(7) . . ?
C12 C11 N3 123.62(15) . . ?
H11 C11 N3 115.7(7) . . ?
H11 C11 C12 120.6(7) . . ?
C11 C12 C8 119.14(15) . . ?
H12 C12 C8 121.0(7) . . ?
H12 C12 C11 119.8(7) . . ?
H3a O3 C13 110.2(8) . . ?
C22 O4 C18 117.64(13) . . ?
H5 O5 C19 111.8(12) . . ?
O3 C13 O2 122.81(12) . . ?
C14 C13 O2 122.16(14) . . ?
C14 C13 O3 115.02(13) . . ?
C15 C14 C13 120.68(15) . . ?
H14 C14 C13 115.4(7) . . ?
H14 C14 C15 123.8(7) . . ?
C16 C15 C14 127.74(14) . . ?
H15 C15 C14 116.4(7) . . ?
H15 C15 C16 115.9(7) . . ?
C17 C16 C15 116.91(12) . . ?
C21 C16 C15 124.38(12) . . ?
C21 C16 C17 118.70(12) . . ?
C18 C17 C16 120.64(13) . . ?
H17 C17 C16 117.8(6) . . ?
H17 C17 C18 121.6(6) . . ?
C17 C18 O4 124.56(12) . . ?
C19 C18 O4 115.15(11) . . ?
C19 C18 C17 120.28(12) . . ?
C18 C19 O5 122.05(12) . . ?
C20 C19 O5 118.94(13) . . ?
C20 C19 C18 118.98(13) . . ?
C21 C20 C19 120.50(14) . . ?
H20 C20 C19 119.0(7) . . ?
H20 C20 C21 120.5(7) . . ?
C20 C21 C16 120.61(14) . . ?
H21 C21 C16 119.8(6) . . ?
H21 C21 C20 119.6(6) . . ?
H22a C22 O4 104.3(8) . . ?
H22b C22 O4 110.7(10) . . ?
H22b C22 H22a 111.7(13) . . ?
H22c C22 O4 110.3(11) . . ?
H22c C22 H22a 111.4(14) . . ?
H22c C22 H22b 108.4(14) . . ?

loop_
_geom_bond_atom_site_label_1
_geom_bond_atom_site_label_2
_geom_bond_distance
_geom_bond_site_symmetry_2
_geom_bond_publ_flag
O1 C1 1.2448(13) . ?
N1 C1 1.3717(14) . ?
N1 C5 1.3615(14) . ?
N1 H1 1.003(13) . ?
N2 C6 1.1443(14) . ?
N3 C10 1.3348(17) . ?
N3 C11 1.3347(17) . ?
C1 C2 1.4346(15) . ?
C2 C3 1.3749(17) . ?
C2 C6 1.4270(17) . ?
C3 C4 1.4097(16) . ?
C3 H3 1.070(11) . ?
C4 C5 1.3820(15) . ?
C4 C8 1.4848(15) . ?
C5 C7 1.492(2) . ?
C7 H7a 1.069(15) . ?
C7 H7b 1.033(13) . ?
C7 H7c 1.067(16) . ?
C8 C9 1.3882(16) . ?
C8 C12 1.3887(17) . ?
C9 C10 1.3845(19) . ?
C9 H9 1.066(11) . ?
C10 H10 1.063(12) . ?
C11 C12 1.392(2) . ?
C11 H11 1.063(12) . ?
C12 H12 1.074(11) . ?
O2 C13 1.2248(14) . ?
O3 C13 1.3104(14) . ?
O3 H3a 0.989(15) . ?
O4 C18 1.3554(13) . ?
O4 C22 1.413(2) . ?
O5 C19 1.3514(17) . ?
O5 H5 0.946(15) . ?
C13 C14 1.4722(17) . ?
C14 C15 1.3417(18) . ?
C14 H14 1.075(11) . ?
C15 C16 1.4573(17) . ?
C15 H15 1.065(12) . ?
C16 C17 1.4044(16) . ?
C16 C21 1.3938(16) . ?
C17 C18 1.3840(16) . ?
C17 H17 1.079(11) . ?
C18 C19 1.4023(15) . ?
C19 C20 1.3924(17) . ?
C20 C21 1.3910(18) . ?
C20 H20 1.103(11) . ?
C21 H21 1.094(10) . ?
C22 H22a 1.054(14) . ?
C22 H22b 1.065(15) . ?
C22 H22c 1.079(18) . ?

loop_
_geom_hbond_atom_site_label_D
_geom_hbond_atom_site_label_H
_geom_hbond_atom_site_label_A
_geom_hbond_distance_DH
_geom_hbond_distance_HA
_geom_hbond_distance_DA
_geom_hbond_angle_DHA
_geom_hbond_site_symmetry_A
N1 H1 O2 1.003(13) 1.846(13) 2.8437(14) 173.1(10) .
O3 H3a O1 0.989(15) 1.592(16) 2.5674(13) 168.0(13) .
O5 H5 N3 0.946(15) 2.002(17) 2.8936(15) 156.3(17) 1_656

loop_
_geom_torsion_atom_site_label_1
_geom_torsion_atom_site_label_2
_geom_torsion_atom_site_label_3
_geom_torsion_atom_site_label_4
_geom_torsion
_geom_torsion_site_symmetry_1
_geom_torsion_site_symmetry_2
_geom_torsion_site_symmetry_3
_geom_torsion_site_symmetry_4
_geom_torsion_publ_flag
O1 C1 N1 C5 178.56(11) . . . . ?
O1 C1 C2 C3 -175.54(13) . . . . ?
O1 C1 C2 C6 6.80(15) . . . . ?
N1 C1 C2 C3 4.68(14) . . . . ?
N1 C1 C2 C6 -172.99(11) . . . . ?
N1 C5 C4 C3 2.20(14) . . . . ?
N1 C5 C4 C8 -176.58(10) . . . . ?
N3 C10 C9 C8 -2.13(18) . . . . ?
N3 C11 C12 C8 -1.34(18) . . . . ?
C1 C2 C3 C4 -4.48(14) . . . . ?
C2 C3 C4 C5 0.90(16) . . . . ?
C2 C3 C4 C8 179.74(12) . . . . ?
C3 C4 C5 C7 -178.72(15) . . . . ?
C3 C4 C8 C9 -50.70(14) . . . . ?
C3 C4 C8 C12 128.70(13) . . . . ?
C4 C8 C9 C10 -177.04(13) . . . . ?
C4 C8 C12 C11 178.68(14) . . . . ?
O2 C13 C14 C15 175.75(14) . . . . ?
O3 C13 C14 C15 -3.05(14) . . . . ?
O4 C18 C17 C16 -177.55(13) . . . . ?
O4 C18 C19 O5 -3.43(14) . . . . ?
O4 C18 C19 C20 174.62(11) . . . . ?
O5 C19 C18 C17 176.06(14) . . . . ?
O5 C19 C20 C21 -177.83(14) . . . . ?
C13 C14 C15 C16 -176.76(12) . . . . ?
C14 C15 C16 C17 177.05(16) . . . . ?
C14 C15 C16 C21 -3.55(19) . . . . ?
C15 C16 C17 C18 -178.82(12) . . . . ?
C15 C16 C21 C20 177.01(14) . . . . ?
C16 C17 C18 C19 3.01(16) . . . . ?
C16 C21 C20 C19 0.69(16) . . . . ?
C17 C18 C19 C20 -5.89(15) . . . . ?
C18 C19 C20 C21 4.05(15) . . . . ?

loop_
_restr_rigu_atom_site_label_1
_restr_rigu_atom_site_label_2
_restr_rigu_target_weight_param
_restr_rigu_u13_diff
_restr_rigu_u23_diff
_restr_rigu_u33_diff
O1 N1 0.004000 0.002749 0.000785 -0.002216
O1 C1 0.004000 -0.000693 -0.001371 -0.003068
N1 C1 0.004000 0.003706 -0.000409 0.001190
N1 H1 0.004000 -0.001558 0.001161 -0.002027
C1 H1 0.004000 0.004332 0.001674 0.004204
O2 O3 0.004000 0.002914 -0.012402 -0.000718
O2 C13 0.004000 -0.000745 -0.003341 -0.001569
O3 C13 0.004000 0.003987 0.006786 0.000237
O3 H3a 0.004000 0.001883 -0.002518 -0.003037
C13 H3a 0.004000 0.004495 0.004855 -0.000332
